data_4336588
loop_
_publ_author_name
'Xuan Xiao'
'Chun Y. Liu'
'Qiao He'
'Mei Juan Han'
'Miao Meng'
'Hao Lei'
'Xin Lu'

_publ_section_title
;
 Control of the Charge Distribution and Modulation of the Class II-III
 Transition in Weakly Coupled Mo2-Mo2 Systems
;
_journal_name_full 'Inorganic Chemistry'
_journal_page_first 12624
_journal_page_last 12633
_journal_paper_doi 10.1021/ic4017855
_journal_volume 52
_journal_year 2013
_chemical_formula_moiety '[Mo2(C15H15N2O2)3]2(SOCC6H4COS) 4.5CH2Cl2'
_chemical_formula_sum 'C102.5 H102 Cl9 Mo4 N12 O14 S2'
_chemical_formula_weight 2494.03
_chemical_name_common '[Mo2(DAniF)3]2(SOCCH4COS) 4.5CH2Cl2'
_chemical_name_systematic
; 
 ? 
;
_space_group_IT_number 2
_symmetry_cell_setting triclinic
_symmetry_space_group_name_Hall '-P 1'
_symmetry_space_group_name_H-M 'P -1'
_atom_sites_solution_hydrogens geom
_atom_sites_solution_primary direct
_atom_sites_solution_secondary difmap
_audit_creation_method SHELXL-97
_cell_angle_alpha 103.699(5)
_cell_angle_beta 101.997(4)
_cell_angle_gamma 101.522(5)
_cell_formula_units_Z 1
_cell_length_a 11.3042(6)
_cell_length_b 14.4059(8)
_cell_length_c 18.3542(9)
_cell_measurement_reflns_used 15395
_cell_measurement_temperature 150(2)
_cell_measurement_theta_max 66.8202
_cell_measurement_theta_min 3.2692
_cell_volume 2741.3(3)
_computing_molecular_graphics XP
_computing_publication_material XCIF
_computing_structure_refinement 'SHELXL-97 (Sheldrick, 1997)'
_computing_structure_solution 'SHELXS-97 (Sheldrick, 1990)'
_diffrn_ambient_temperature 150(2)
_diffrn_detector_area_resol_mean 10.5058
_diffrn_measured_fraction_theta_full 0.985
_diffrn_measured_fraction_theta_max 0.985
_diffrn_measurement_device_type 'Xcalibur, Atlas, Gemini ultra'
_diffrn_measurement_method 'phi and omega scans'
_diffrn_radiation_monochromator graphite
_diffrn_radiation_source 'fine-focus sealed tube'
_diffrn_radiation_type CuK\a
_diffrn_radiation_wavelength 1.54178
_diffrn_reflns_av_R_equivalents 0.0978
_diffrn_reflns_av_sigmaI/netI 0.0527
_diffrn_reflns_limit_h_max 13
_diffrn_reflns_limit_h_min -12
_diffrn_reflns_limit_k_max 17
_diffrn_reflns_limit_k_min -16
_diffrn_reflns_limit_l_max 21
_diffrn_reflns_limit_l_min -21
_diffrn_reflns_number 45667
_diffrn_reflns_theta_full 66.93
_diffrn_reflns_theta_max 66.93
_diffrn_reflns_theta_min 3.27
_diffrn_standards_number 45667
_exptl_absorpt_coefficient_mu 6.570
_exptl_absorpt_correction_T_max 0.7790
_exptl_absorpt_correction_T_min 0.6939
_exptl_absorpt_correction_type multi-scan
_exptl_absorpt_process_details
;
CrysAlisPro, Agilent Technologies,
Version 1.171.35.15 (release 03-08-2011 CrysAlis171 .NET)
(compiled Aug  3 2011,13:03:54)
empirical absorption correction using spherical harmonics,
 implemented in SCALE3 ABSPACK scaling algorithm.
;
_exptl_crystal_colour green
_exptl_crystal_density_diffrn 1.508
_exptl_crystal_description needle
_exptl_crystal_F_000 1263
_exptl_crystal_size_max 0.06
_exptl_crystal_size_mid 0.05
_exptl_crystal_size_min 0.04
_refine_diff_density_max 1.614
_refine_diff_density_min -1.513
_refine_diff_density_rms 0.147
_refine_ls_extinction_method none
_refine_ls_goodness_of_fit_ref 1.096
_refine_ls_hydrogen_treatment mixed
_refine_ls_matrix_type full
_refine_ls_number_parameters 796
_refine_ls_number_reflns 9614
_refine_ls_number_restraints 1640
_refine_ls_restrained_S_all 1.094
_refine_ls_R_factor_all 0.0787
_refine_ls_R_factor_gt 0.0681
_refine_ls_shift/su_max 0.003
_refine_ls_shift/su_mean 0.000
_refine_ls_structure_factor_coef Fsqd
_refine_ls_weighting_details 'calc w=1/[\s^2^(Fo^2^)+(0.1020P)^2^+8.1307P] where P=(Fo^2^+2Fc^2^)/3'
_refine_ls_weighting_scheme calc
_refine_ls_wR_factor_gt 0.1763
_refine_ls_wR_factor_ref 0.1886
_reflns_number_gt 8036
_reflns_number_total 9614
_reflns_threshold_expression >2sigma(I)
_cod_data_source_file ic4017855_si_001_1.cif
_cod_data_source_block OSOS
_cod_original_cell_volume 2741.3(2)
_cod_database_code 4336588

loop_
_symmetry_equiv_pos_as_xyz
'x, y, z'
'-x, -y, -z'

loop_
_atom_site_label
_atom_site_type_symbol
_atom_site_fract_x
_atom_site_fract_y
_atom_site_fract_z
_atom_site_U_iso_or_equiv
_atom_site_adp_type
_atom_site_occupancy
_atom_site_symmetry_multiplicity
_atom_site_calc_flag
_atom_site_refinement_flags
_atom_site_disorder_assembly
_atom_site_disorder_group
Mo1 Mo 0.80604(4) -0.69911(3) 0.27515(2) 0.02932(15) Uani 1 1 d . A 1
Mo2 Mo 0.73752(4) -0.58909(3) 0.23586(2) 0.02984(15) Uani 1 1 d . A 1
S1 S 0.58847(13) -0.70949(10) 0.11739(8) 0.0379(3) Uani 1 1 d . A 1
O5 O 0.6908(4) -0.9579(3) 0.5406(3) 0.0480(10) Uani 1 1 d . A 1
O2 O 0.8257(5) -0.3603(4) -0.0486(3) 0.0633(14) Uani 1 1 d . A 1
O6 O 0.2717(4) -0.3533(3) 0.3037(3) 0.0474(10) Uani 1 1 d . A 1
O3 O 1.3592(4) -0.7242(3) 0.4711(3) 0.0426(10) Uani 1 1 d . A 1
O1 O 1.2668(4) -0.9413(3) 0.2316(3) 0.0538(11) Uani 1 1 d . A 1
O7 O 0.6903(3) -0.8248(3) 0.1849(2) 0.0339(8) Uani 1 1 d . A 1
O4 O 0.8775(5) -0.0713(3) 0.3594(4) 0.0742(17) Uani 1 1 d . A 1
N1 N 0.9401(4) -0.6983(3) 0.2088(3) 0.0327(10) Uani 1 1 d . A 1
N6 N 0.5999(4) -0.5961(3) 0.3003(3) 0.0305(9) Uani 1 1 d . A 1
N2 N 0.8724(4) -0.5747(3) 0.1687(3) 0.0332(10) Uani 1 1 d . A 1
N5 N 0.6790(4) -0.7121(3) 0.3460(3) 0.0303(9) Uani 1 1 d . A 1
N3 N 0.9446(4) -0.5903(3) 0.3715(3) 0.0295(9) Uani 1 1 d . A 1
N4 N 0.8658(4) -0.4686(3) 0.3327(2) 0.0278(9) Uani 1 1 d . A 1
C3 C 0.6010(5) -0.6546(4) 0.3457(3) 0.0323(10) Uani 1 1 d U A 1
H3A H 0.5469 -0.6556 0.3775 0.039 Uiso 1 1 calc R A 1
C2 C 0.9497(5) -0.4943(4) 0.3805(3) 0.0335(11) Uani 1 1 d U A 1
H2A H 1.0120 -0.4459 0.4203 0.040 Uiso 1 1 calc R A 1
C1 C 0.9463(5) -0.6353(4) 0.1673(3) 0.0366(11) Uani 1 1 d U A 1
H1A H 1.0027 -0.6333 0.1370 0.044 Uiso 1 1 calc R A 1
C11 C 1.0263(5) -0.7573(4) 0.2125(3) 0.0359(11) Uani 1 1 d U A 1
C21 C 0.8629(6) -0.5196(5) 0.1137(3) 0.0381(11) Uani 1 1 d U A 1
C31 C 1.0514(5) -0.6170(4) 0.4062(3) 0.0330(10) Uani 1 1 d U A 1
C51 C 0.6822(5) -0.7718(4) 0.3971(3) 0.0308(10) Uani 1 1 d U A 1
C61 C 0.5142(5) -0.5364(4) 0.3006(3) 0.0309(10) Uani 1 1 d U A 1
C24 C 0.8383(7) -0.4077(5) 0.0078(4) 0.0492(13) Uani 1 1 d U A 1
C22 C 0.8579(7) -0.5604(5) 0.0365(4) 0.0503(13) Uani 1 1 d U A 1
H22A H 0.8612 -0.6257 0.0193 0.060 Uiso 1 1 calc R A 1
C23 C 0.8478(7) -0.5044(6) -0.0155(4) 0.0565(14) Uani 1 1 d U A 1
H23A H 0.8475 -0.5320 -0.0668 0.068 Uiso 1 1 calc R A 1
C26 C 0.8542(6) -0.4230(5) 0.1363(4) 0.0470(12) Uani 1 1 d U A 1
H26A H 0.8564 -0.3949 0.1879 0.056 Uiso 1 1 calc R A 1
C25 C 0.8425(7) -0.3666(6) 0.0847(4) 0.0522(13) Uani 1 1 d U A 1
H25A H 0.8376 -0.3017 0.1018 0.063 Uiso 1 1 calc R A 1
C56 C 0.6792(5) -0.7367(4) 0.4736(3) 0.0352(11) Uani 1 1 d U A 1
H56A H 0.6760 -0.6716 0.4924 0.042 Uiso 1 1 calc R A 1
C55 C 0.6809(5) -0.7970(4) 0.5227(4) 0.0382(11) Uani 1 1 d U A 1
H55A H 0.6772 -0.7723 0.5735 0.046 Uiso 1 1 calc R A 1
C54 C 0.6880(5) -0.8931(4) 0.4963(4) 0.0385(11) Uani 1 1 d U A 1
C53 C 0.6965(6) -0.9290(4) 0.4204(4) 0.0400(12) Uani 1 1 d U A 1
H53A H 0.7039 -0.9931 0.4026 0.048 Uiso 1 1 calc R A 1
C41 C 0.8748(5) -0.3665(4) 0.3429(3) 0.0331(10) Uani 1 1 d U A 1
C52 C 0.6938(5) -0.8690(4) 0.3718(3) 0.0366(11) Uani 1 1 d U A 1
H52A H 0.6997 -0.8933 0.3214 0.044 Uiso 1 1 calc R A 1
C64 C 0.3506(5) -0.4144(4) 0.2981(3) 0.0370(11) Uani 1 1 d U A 1
C66 C 0.4317(6) -0.5418(4) 0.2311(4) 0.0404(11) Uani 1 1 d U A 1
H66A H 0.4316 -0.5861 0.1851 0.049 Uiso 1 1 calc R A 1
C63 C 0.4362(5) -0.4067(4) 0.3667(3) 0.0370(11) Uani 1 1 d U A 1
H63A H 0.4394 -0.3603 0.4124 0.044 Uiso 1 1 calc R A 1
C62 C 0.5167(5) -0.4669(4) 0.3681(3) 0.0359(11) Uani 1 1 d U A 1
H62A H 0.5733 -0.4608 0.4147 0.043 Uiso 1 1 calc R A 1
C35 C 1.2722(5) -0.6052(4) 0.4297(3) 0.0372(11) Uani 1 1 d U A 1
H35A H 1.3519 -0.5727 0.4294 0.045 Uiso 1 1 calc R A 1
C34 C 1.2551(5) -0.6896(4) 0.4538(3) 0.0350(11) Uani 1 1 d U A 1
C36 C 1.1710(5) -0.5690(4) 0.4062(3) 0.0365(11) Uani 1 1 d U A 1
H36A H 1.1829 -0.5120 0.3902 0.044 Uiso 1 1 calc R A 1
C33 C 1.1375(5) -0.7350(4) 0.4581(3) 0.0386(12) Uani 1 1 d U A 1
H33A H 1.1263 -0.7897 0.4769 0.046 Uiso 1 1 calc R A 1
C32 C 1.0371(5) -0.6981(4) 0.4341(3) 0.0349(11) Uani 1 1 d U A 1
H32A H 0.9582 -0.7287 0.4369 0.042 Uiso 1 1 calc R A 1
C65 C 0.3493(6) -0.4818(4) 0.2294(4) 0.0427(12) Uani 1 1 d U A 1
H65A H 0.2937 -0.4868 0.1826 0.051 Uiso 1 1 calc R A 1
C43 C 0.9916(6) -0.1948(5) 0.3803(4) 0.0443(13) Uani 1 1 d U A 1
H43A H 1.0681 -0.1473 0.4015 0.053 Uiso 1 1 calc R A 1
C45 C 0.7705(6) -0.2385(5) 0.3259(4) 0.0508(13) Uani 1 1 d U A 1
H45A H 0.6967 -0.2206 0.3104 0.061 Uiso 1 1 calc R A 1
C46 C 0.7666(6) -0.3367(4) 0.3189(4) 0.0421(12) Uani 1 1 d U A 1
H46A H 0.6901 -0.3842 0.2977 0.051 Uiso 1 1 calc R A 1
C42 C 0.9862(6) -0.2932(4) 0.3734(3) 0.0394(11) Uani 1 1 d U A 1
H42A H 1.0600 -0.3107 0.3899 0.047 Uiso 1 1 calc R A 1
C44 C 0.8832(6) -0.1666(5) 0.3557(4) 0.0487(13) Uani 1 1 d U A 1
C37 C 1.3410(6) -0.8192(5) 0.4832(5) 0.0531(16) Uani 1 1 d U A 1
H37A H 1.4202 -0.8347 0.4948 0.080 Uiso 1 1 calc R A 1
H37B H 1.2860 -0.8678 0.4371 0.080 Uiso 1 1 calc R A 1
H37C H 1.3045 -0.8192 0.5260 0.080 Uiso 1 1 calc R A 1
C16 C 1.1535(5) -0.7194(4) 0.2249(3) 0.0395(11) Uani 1 1 d U A 1
H16A H 1.1845 -0.6529 0.2292 0.047 Uiso 1 1 calc R A 1
C15 C 1.2359(5) -0.7786(5) 0.2310(4) 0.0414(12) Uani 1 1 d U A 1
H15A H 1.3211 -0.7517 0.2386 0.050 Uiso 1 1 calc R A 1
C14 C 1.1925(6) -0.8764(5) 0.2257(4) 0.0419(12) Uani 1 1 d U A 1
C4 C 0.6139(5) -0.8196(4) 0.1257(3) 0.0370(12) Uani 1 1 d U A 1
C5 C 0.5543(5) -0.9121(4) 0.0613(3) 0.0408(13) Uani 1 1 d U A 1
C7 C 0.4643(6) -0.9155(5) -0.0042(4) 0.0533(16) Uani 1 1 d U . 1
H7A H 0.4394 -0.8587 -0.0078 0.064 Uiso 1 1 calc R . 1
C12 C 0.9836(6) -0.8572(5) 0.2084(4) 0.0469(13) Uani 1 1 d U A 1
H12A H 0.8988 -0.8841 0.2016 0.056 Uiso 1 1 calc R A 1
C13 C 1.0652(6) -0.9161(5) 0.2144(4) 0.0503(14) Uani 1 1 d U A 1
H13A H 1.0350 -0.9824 0.2109 0.060 Uiso 1 1 calc R A 1
C17 C 1.3961(6) -0.9019(6) 0.2456(6) 0.070(2) Uani 1 1 d U A 1
H17A H 1.4382 -0.9531 0.2486 0.105 Uiso 1 1 calc R A 1
H17B H 1.4268 -0.8497 0.2938 0.105 Uiso 1 1 calc R A 1
H17C H 1.4118 -0.8760 0.2039 0.105 Uiso 1 1 calc R A 1
C6 C 0.5889(6) -0.9974(5) 0.0644(4) 0.0536(16) Uani 1 1 d U . 1
H6A H 0.6491 -0.9968 0.1077 0.064 Uiso 1 1 calc R . 1
C67 C 0.1759(7) -0.3644(6) 0.2361(4) 0.0584(17) Uani 1 1 d U A 1
H67A H 0.1279 -0.3176 0.2479 0.088 Uiso 1 1 calc R A 1
H67B H 0.1219 -0.4304 0.2193 0.088 Uiso 1 1 calc R A 1
H67C H 0.2131 -0.3528 0.1955 0.088 Uiso 1 1 calc R A 1
C47 C 0.9906(8) 0.0025(5) 0.3856(5) 0.068(2) Uani 1 1 d U A 1
H47A H 0.9742 0.0653 0.3856 0.102 Uiso 1 1 calc R A 1
H47B H 1.0430 -0.0123 0.3518 0.102 Uiso 1 1 calc R A 1
H47C H 1.0324 0.0050 0.4375 0.102 Uiso 1 1 calc R A 1
C57 C 0.6632(8) -0.9282(5) 0.6135(4) 0.0575(17) Uani 1 1 d U A 1
H57A H 0.6679 -0.9786 0.6393 0.086 Uiso 1 1 calc R A 1
H57B H 0.5803 -0.9188 0.6051 0.086 Uiso 1 1 calc R A 1
H57C H 0.7228 -0.8674 0.6453 0.086 Uiso 1 1 calc R A 1
C27 C 0.8019(8) -0.2655(6) -0.0282(5) 0.0662(19) Uani 1 1 d U A 1
H27A H 0.7950 -0.2398 -0.0722 0.099 Uiso 1 1 calc R A 1
H27B H 0.8697 -0.2214 0.0143 0.099 Uiso 1 1 calc R A 1
H27C H 0.7251 -0.2714 -0.0130 0.099 Uiso 1 1 calc R A 1
Cl1 Cl 0.1397(6) -0.1963(4) 0.1129(4) 0.0902(13) Uani 0.50 1 d PDU B 1
C1S C 0.231(2) -0.119(2) 0.0691(13) 0.129(3) Uani 0.50 1 d PDU B 1
H1SA H 0.2606 -0.0513 0.1025 0.155 Uiso 0.50 1 calc PR B 1
H1SB H 0.3024 -0.1431 0.0603 0.155 Uiso 0.50 1 calc PR B 1
Cl2 Cl 0.1268(7) -0.1262(6) -0.0215(4) 0.1207(19) Uani 0.50 1 d PDU B 1
Cl3 Cl 0.1756(18) -0.1754(13) -0.0003(11) 0.139(3) Uani 0.25 1 d PU C 2
C2S C 0.190(6) -0.074(5) 0.060(4) 0.132(4) Uani 0.25 1 d PU C 2
H2SA H 0.2740 -0.0318 0.0727 0.158 Uiso 0.25 1 calc PR C 2
H2SB H 0.1705 -0.0837 0.1068 0.158 Uiso 0.25 1 calc PR C 2
Cl4 Cl 0.0876(18) -0.0282(14) 0.0133(11) 0.139(3) Uani 0.25 1 d PU . 2
Cl5 Cl 0.1485(18) 0.0105(14) 0.0146(11) 0.141(4) Uani 0.25 1 d PU D 3
C3S C 0.093(5) -0.177(4) 0.150(3) 0.120(5) Uani 0.25 1 d PDU E 3
Cl6 Cl 0.173(2) -0.1674(15) 0.0771(12) 0.143(4) Uani 0.25 1 d PDU E 3
Cl7 Cl 0.4531(15) -0.2026(11) 0.2126(8) 0.118(3) Uani 0.25 1 d PDU F 4
C4S C 0.419(4) -0.255(3) 0.1118(14) 0.114(3) Uani 0.25 1 d PDU F 4
H4SA H 0.3305 -0.2880 0.0908 0.137 Uiso 0.25 1 calc PR F 4
H4SB H 0.4398 -0.2040 0.0871 0.137 Uiso 0.25 1 calc PR F 4
Cl8 Cl 0.5064(13) -0.3412(10) 0.0924(7) 0.112(3) Uani 0.25 1 d PDU F 4
Cl9 Cl 0.5109(14) -0.1480(12) 0.2199(10) 0.136(4) Uani 0.25 1 d PDU G 5
C5S C 0.632(3) -0.066(2) 0.201(3) 0.117(4) Uani 0.25 1 d PDU G 5
Cl10 Cl 0.7354(13) -0.1348(10) 0.1698(8) 0.114(3) Uani 0.25 1 d PDU G 5
Cl11 Cl 0.5010(11) -0.5114(10) 0.0577(8) 0.087(2) Uani 0.25 1 d PU . 6
C6S C 0.480(5) -0.416(4) 0.028(3) 0.099(3) Uani 0.25 1 d PU . 6
Cl12 Cl 0.5855(13) -0.2555(10) 0.1298(7) 0.107(2) Uani 0.25 1 d PU H 6
Cl13 Cl 0.4130(14) -0.1638(11) 0.1953(9) 0.120(3) Uani 0.25 1 d PDU I 7
C7S C 0.493(3) -0.244(2) 0.151(3) 0.109(3) Uani 0.25 1 d PDU I 7
H7SA H 0.4451 -0.2766 0.0976 0.131 Uiso 0.25 1 calc PR I 7
H7SB H 0.4978 -0.2943 0.1778 0.131 Uiso 0.25 1 calc PR I 7
Cl14 Cl 0.6470(14) -0.1810(12) 0.1536(8) 0.117(3) Uani 0.25 1 d PDU I 7
Cl16 Cl 0.5270(12) -0.4600(10) 0.1001(7) 0.0980(19) Uani 0.25 1 d PDU . 8
C8S C 0.527(4) -0.527(3) 0.0035(15) 0.075(3) Uani 0.25 1 d PDU . 8
Cl15 Cl 0.5057(13) -0.5521(10) 0.0272(8) 0.091(3) Uani 0.25 1 d PU . 8

loop_
_atom_site_aniso_label
_atom_site_aniso_U_11
_atom_site_aniso_U_22
_atom_site_aniso_U_33
_atom_site_aniso_U_23
_atom_site_aniso_U_13
_atom_site_aniso_U_12
Mo1 0.0230(2) 0.0301(2) 0.0319(2) 0.00481(18) 0.00425(17) 0.00857(17)
Mo2 0.0240(2) 0.0312(3) 0.0319(2) 0.00538(18) 0.00471(17) 0.00946(17)
S1 0.0324(7) 0.0368(7) 0.0371(7) 0.0028(6) 0.0004(5) 0.0113(5)
O5 0.060(3) 0.044(2) 0.054(3) 0.024(2) 0.023(2) 0.024(2)
O2 0.084(4) 0.080(4) 0.048(3) 0.036(3) 0.025(3) 0.042(3)
O6 0.040(2) 0.049(2) 0.050(2) 0.004(2) 0.0029(19) 0.0268(19)
O3 0.0250(19) 0.044(2) 0.058(3) 0.017(2) 0.0040(17) 0.0128(17)
O1 0.035(2) 0.052(3) 0.075(3) 0.017(2) 0.009(2) 0.022(2)
O7 0.0311(19) 0.0308(19) 0.036(2) 0.0019(16) 0.0098(16) 0.0092(15)
O4 0.051(3) 0.032(2) 0.133(5) 0.017(3) 0.016(3) 0.012(2)
N1 0.024(2) 0.036(2) 0.037(2) 0.009(2) 0.0057(18) 0.0115(18)
N6 0.021(2) 0.034(2) 0.036(2) 0.0082(19) 0.0065(17) 0.0092(17)
N2 0.027(2) 0.039(3) 0.036(2) 0.011(2) 0.0093(18) 0.0142(19)
N5 0.024(2) 0.029(2) 0.035(2) 0.0043(18) 0.0064(18) 0.0082(17)
N3 0.019(2) 0.032(2) 0.035(2) 0.0103(18) 0.0017(17) 0.0055(17)
N4 0.020(2) 0.033(2) 0.028(2) 0.0059(18) 0.0051(16) 0.0086(17)
C3 0.027(2) 0.032(2) 0.037(2) 0.008(2) 0.0091(19) 0.0086(19)
C2 0.026(2) 0.035(2) 0.037(2) 0.006(2) 0.0093(19) 0.0065(19)
C1 0.029(2) 0.045(3) 0.038(2) 0.011(2) 0.0113(19) 0.014(2)
C11 0.030(2) 0.041(2) 0.040(2) 0.012(2) 0.0123(19) 0.0141(19)
C21 0.036(2) 0.052(3) 0.035(2) 0.016(2) 0.013(2) 0.023(2)
C31 0.028(2) 0.036(2) 0.032(2) 0.0059(19) 0.0061(18) 0.0086(19)
C51 0.022(2) 0.035(2) 0.037(2) 0.0119(19) 0.0076(18) 0.0103(18)
C61 0.022(2) 0.031(2) 0.039(2) 0.0092(19) 0.0084(18) 0.0081(18)
C24 0.056(3) 0.065(3) 0.039(3) 0.023(2) 0.017(2) 0.029(2)
C22 0.057(3) 0.059(3) 0.041(3) 0.013(2) 0.014(2) 0.028(2)
C23 0.067(3) 0.069(3) 0.040(3) 0.017(2) 0.015(2) 0.032(3)
C26 0.053(2) 0.056(2) 0.039(2) 0.017(2) 0.016(2) 0.023(2)
C25 0.059(3) 0.061(3) 0.047(3) 0.022(2) 0.017(2) 0.029(2)
C56 0.027(2) 0.038(2) 0.041(2) 0.011(2) 0.0084(19) 0.0125(19)
C55 0.034(2) 0.041(3) 0.042(3) 0.012(2) 0.010(2) 0.014(2)
C54 0.032(2) 0.041(3) 0.046(3) 0.014(2) 0.010(2) 0.014(2)
C53 0.038(3) 0.036(2) 0.047(3) 0.010(2) 0.010(2) 0.015(2)
C41 0.032(2) 0.033(2) 0.036(2) 0.0090(19) 0.0118(19) 0.0106(19)
C52 0.034(2) 0.037(2) 0.040(2) 0.009(2) 0.009(2) 0.015(2)
C64 0.033(2) 0.035(2) 0.042(3) 0.007(2) 0.008(2) 0.014(2)
C66 0.038(2) 0.042(2) 0.042(2) 0.007(2) 0.011(2) 0.015(2)
C63 0.033(2) 0.038(2) 0.039(2) 0.007(2) 0.009(2) 0.013(2)
C62 0.028(2) 0.038(2) 0.039(2) 0.009(2) 0.0056(19) 0.0103(19)
C35 0.025(2) 0.041(2) 0.043(2) 0.012(2) 0.0073(19) 0.0046(19)
C34 0.028(2) 0.035(2) 0.038(2) 0.006(2) 0.0031(19) 0.0085(19)
C36 0.032(2) 0.035(2) 0.040(2) 0.0106(19) 0.0055(19) 0.0070(19)
C33 0.034(2) 0.035(2) 0.044(3) 0.011(2) 0.007(2) 0.007(2)
C32 0.024(2) 0.036(2) 0.042(2) 0.012(2) 0.0043(19) 0.0059(19)
C65 0.038(2) 0.045(3) 0.043(3) 0.009(2) 0.004(2) 0.018(2)
C43 0.039(3) 0.039(3) 0.051(3) 0.008(2) 0.011(2) 0.006(2)
C45 0.043(3) 0.045(3) 0.068(3) 0.013(2) 0.016(2) 0.020(2)
C46 0.035(2) 0.038(2) 0.052(2) 0.011(2) 0.010(2) 0.0107(19)
C42 0.035(2) 0.040(2) 0.043(2) 0.012(2) 0.008(2) 0.011(2)
C44 0.048(3) 0.034(3) 0.062(3) 0.009(2) 0.014(2) 0.011(2)
C37 0.038(3) 0.046(3) 0.077(4) 0.022(3) 0.008(3) 0.017(3)
C16 0.031(2) 0.042(2) 0.046(2) 0.012(2) 0.0105(19) 0.0111(19)
C15 0.027(2) 0.047(3) 0.052(3) 0.016(2) 0.009(2) 0.013(2)
C14 0.033(2) 0.046(3) 0.050(3) 0.014(2) 0.011(2) 0.018(2)
C4 0.027(2) 0.038(3) 0.038(3) 0.001(2) 0.005(2) 0.005(2)
C5 0.030(3) 0.042(3) 0.043(3) 0.000(2) 0.005(2) 0.011(2)
C7 0.047(3) 0.043(3) 0.053(3) -0.002(3) -0.009(3) 0.018(2)
C12 0.033(2) 0.046(3) 0.061(3) 0.013(2) 0.011(2) 0.012(2)
C13 0.036(3) 0.045(3) 0.066(3) 0.012(2) 0.009(2) 0.012(2)
C17 0.035(3) 0.062(4) 0.121(6) 0.032(4) 0.018(4) 0.025(3)
C6 0.048(3) 0.046(3) 0.048(3) -0.002(3) -0.012(3) 0.016(3)
C67 0.053(4) 0.066(4) 0.056(4) 0.008(3) 0.002(3) 0.037(3)
C47 0.060(4) 0.040(4) 0.094(5) 0.017(4) 0.011(4) 0.003(3)
C57 0.068(4) 0.055(4) 0.061(4) 0.022(3) 0.029(3) 0.024(3)
C27 0.080(5) 0.078(5) 0.058(4) 0.039(4) 0.019(4) 0.033(4)
Cl1 0.099(3) 0.087(3) 0.091(3) 0.033(2) 0.031(3) 0.023(2)
C1S 0.124(6) 0.127(6) 0.116(5) 0.020(5) 0.021(5) 0.018(5)
Cl2 0.103(4) 0.146(5) 0.106(4) 0.037(4) 0.026(3) 0.018(4)
Cl3 0.133(5) 0.137(5) 0.126(4) 0.022(4) 0.025(4) 0.019(4)
C2S 0.128(6) 0.130(6) 0.119(6) 0.022(6) 0.019(6) 0.021(6)
Cl4 0.133(5) 0.137(5) 0.126(4) 0.022(4) 0.025(4) 0.019(4)
Cl5 0.136(6) 0.136(6) 0.125(5) 0.015(5) 0.012(6) 0.030(5)
C3S 0.115(7) 0.121(7) 0.110(7) 0.024(7) 0.020(7) 0.021(7)
Cl6 0.142(7) 0.135(6) 0.124(6) 0.014(6) 0.018(6) 0.023(6)
Cl7 0.104(5) 0.114(6) 0.132(6) 0.046(5) 0.004(5) 0.034(5)
C4S 0.110(4) 0.111(4) 0.105(4) 0.022(4) 0.013(4) 0.024(4)
Cl8 0.109(5) 0.116(5) 0.100(5) 0.022(4) 0.022(4) 0.025(4)
Cl9 0.124(6) 0.113(6) 0.148(6) 0.028(6) -0.019(6) 0.049(5)
C5S 0.112(6) 0.113(6) 0.109(6) 0.023(5) 0.006(6) 0.028(5)
Cl10 0.123(5) 0.102(5) 0.109(5) 0.031(4) 0.000(5) 0.046(5)
Cl11 0.084(3) 0.085(4) 0.075(4) 0.015(3) 0.002(3) 0.016(3)
C6S 0.097(4) 0.098(4) 0.089(4) 0.018(4) 0.011(4) 0.021(4)
Cl12 0.103(4) 0.105(4) 0.098(3) 0.020(3) 0.008(3) 0.024(3)
Cl13 0.121(5) 0.113(5) 0.117(5) 0.033(5) 0.014(5) 0.026(5)
C7S 0.105(5) 0.108(5) 0.102(5) 0.022(5) 0.010(5) 0.027(5)
Cl14 0.120(5) 0.120(5) 0.103(5) 0.035(5) 0.010(5) 0.032(5)
Cl16 0.095(3) 0.098(3) 0.087(3) 0.015(3) 0.015(3) 0.018(3)
C8S 0.077(4) 0.080(4) 0.065(4) 0.019(4) 0.013(4) 0.023(4)
Cl15 0.092(4) 0.088(5) 0.082(5) 0.019(4) 0.007(4) 0.020(4)

loop_
_atom_type_symbol
_atom_type_description
_atom_type_scat_dispersion_real
_atom_type_scat_dispersion_imag
_atom_type_scat_source
C C 0.0181 0.0091 'International Tables Vol C Tables 4.2.6.8 and 6.1.1.4'
H H 0.0000 0.0000 'International Tables Vol C Tables 4.2.6.8 and 6.1.1.4'
N N 0.0311 0.0180 'International Tables Vol C Tables 4.2.6.8 and 6.1.1.4'
O O 0.0492 0.0322 'International Tables Vol C Tables 4.2.6.8 and 6.1.1.4'
S S 0.3331 0.5567 'International Tables Vol C Tables 4.2.6.8 and 6.1.1.4'
Mo Mo -0.0483 2.7339 'International Tables Vol C Tables 4.2.6.8 and 6.1.1.4'
Cl Cl 0.3639 0.7018 'International Tables Vol C Tables 4.2.6.8 and 6.1.1.4'

loop_
_geom_angle_atom_site_label_1
_geom_angle_atom_site_label_2
_geom_angle_atom_site_label_3
_geom_angle
_geom_angle_site_symmetry_1
_geom_angle_site_symmetry_3
Mo2 Mo1 O7 98.76(10) . .
Mo2 Mo1 N1 93.38(12) . .
O7 Mo1 N1 86.98(16) . .
Mo2 Mo1 N5 92.82(12) . .
O7 Mo1 N5 92.03(15) . .
N1 Mo1 N5 173.80(16) . .
Mo2 Mo1 N3 91.69(12) . .
O7 Mo1 N3 169.12(15) . .
N1 Mo1 N3 89.40(17) . .
N5 Mo1 N3 90.46(16) . .
Mo1 Mo2 N6 92.10(12) . .
Mo1 Mo2 N2 91.43(12) . .
N6 Mo2 N2 176.46(16) . .
Mo1 Mo2 N4 93.61(11) . .
N6 Mo2 N4 89.81(16) . .
N2 Mo2 N4 89.77(17) . .
Mo1 Mo2 S1 93.38(4) . .
N6 Mo2 S1 92.22(12) . .
N2 Mo2 S1 87.76(13) . .
N4 Mo2 S1 172.64(12) . .
C4 S1 Mo2 102.8(2) . .
C54 O5 C57 116.6(5) . .
C24 O2 C27 117.1(5) . .
C64 O6 C67 117.9(5) . .
C34 O3 C37 117.5(5) . .
C14 O1 C17 116.5(5) . .
C4 O7 Mo1 123.4(3) . .
C44 O4 C47 117.5(6) . .
C1 N1 C11 120.1(5) . .
C1 N1 Mo1 117.4(4) . .
C11 N1 Mo1 122.4(4) . .
C3 N6 C61 118.8(5) . .
C3 N6 Mo2 117.7(4) . .
C61 N6 Mo2 123.4(4) . .
C1 N2 C21 119.8(5) . .
C1 N2 Mo2 117.6(4) . .
C21 N2 Mo2 120.9(3) . .
C3 N5 C51 119.3(5) . .
C3 N5 Mo1 117.1(4) . .
C51 N5 Mo1 123.3(3) . .
C2 N3 C31 119.4(4) . .
C2 N3 Mo1 118.8(3) . .
C31 N3 Mo1 118.2(3) . .
C2 N4 C41 118.6(5) . .
C2 N4 Mo2 115.7(4) . .
C41 N4 Mo2 125.3(3) . .
N6 C3 N5 120.1(5) . .
N4 C2 N3 119.9(5) . .
N1 C1 N2 120.1(5) . .
C16 C11 C12 117.7(5) . .
C16 C11 N1 122.8(5) . .
C12 C11 N1 119.4(5) . .
C26 C21 C22 117.9(6) . .
C26 C21 N2 120.0(5) . .
C22 C21 N2 122.1(6) . .
C32 C31 C36 118.6(5) . .
C32 C31 N3 119.9(5) . .
C36 C31 N3 121.2(5) . .
C56 C51 C52 117.8(5) . .
C56 C51 N5 122.1(5) . .
C52 C51 N5 120.1(5) . .
C62 C61 C66 118.6(5) . .
C62 C61 N6 121.4(5) . .
C66 C61 N6 119.8(5) . .
O2 C24 C25 125.0(6) . .
O2 C24 C23 116.2(6) . .
C25 C24 C23 118.8(6) . .
C21 C22 C23 120.4(6) . .
C24 C23 C22 121.1(6) . .
C21 C26 C25 122.3(6) . .
C24 C25 C26 119.5(7) . .
C51 C56 C55 121.2(5) . .
C54 C55 C56 120.3(6) . .
O5 C54 C55 124.4(5) . .
O5 C54 C53 116.0(5) . .
C55 C54 C53 119.6(6) . .
C52 C53 C54 119.7(5) . .
C42 C41 C46 116.9(5) . .
C42 C41 N4 123.9(5) . .
C46 C41 N4 119.2(5) . .
C53 C52 C51 121.3(5) . .
O6 C64 C63 116.1(5) . .
O6 C64 C65 124.7(5) . .
C63 C64 C65 119.2(5) . .
C61 C66 C65 121.0(5) . .
C62 C63 C64 120.9(5) . .
C63 C62 C61 120.7(5) . .
C34 C35 C36 120.0(5) . .
O3 C34 C35 116.1(5) . .
O3 C34 C33 123.9(5) . .
C35 C34 C33 120.0(5) . .
C35 C36 C31 120.5(5) . .
C32 C33 C34 119.3(5) . .
C31 C32 C33 121.4(5) . .
C66 C65 C64 119.6(5) . .
C42 C43 C44 120.2(6) . .
C46 C45 C44 120.5(6) . .
C45 C46 C41 121.6(6) . .
C43 C42 C41 122.2(6) . .
O4 C44 C45 116.1(6) . .
O4 C44 C43 125.2(6) . .
C45 C44 C43 118.6(6) . .
C11 C16 C15 121.3(6) . .
C14 C15 C16 120.3(6) . .
C15 C14 O1 124.9(5) . .
C15 C14 C13 119.6(5) . .
O1 C14 C13 115.6(6) . .
O7 C4 C5 117.4(5) . .
O7 C4 S1 121.5(4) . .
C5 C4 S1 121.0(4) . .
C6 C5 C7 117.9(6) . .
C6 C5 C4 120.2(6) . .
C7 C5 C4 121.8(6) . .
C6 C7 C5 120.9(6) 2_635 .
C13 C12 C11 121.1(6) . .
C12 C13 C14 120.0(6) . .
C5 C6 C7 121.2(6) . 2_635
Cl2 C1S Cl1 105.6(11) . .
Cl3 C2S Cl4 103(4) . .
C2S Cl4 Cl4 158(3) . 2
Cl8 C4S Cl7 109.5(15) . .
Cl9 C5S Cl10 107.6(14) . .
C6S Cl11 C6S 98(2) . 2_645
C6S Cl11 Cl11 51.4(19) . 2_645
C6S Cl11 Cl11 46.7(17) 2_645 2_645
Cl11 C6S Cl11 82(2) . 2_645
Cl13 C7S Cl14 112.6(15) . .
Cl15 Cl16 C8S 21.8(15) . .
Cl15 Cl16 C8S 50.4(14) . 2_645
C8S Cl16 C8S 36(2) . 2_645
Cl15 Cl16 Cl15 57.4(8) . 2_645
C8S Cl16 Cl15 38.8(13) . 2_645
C8S Cl16 Cl15 12.2(16) 2_645 2_645
Cl15 C8S C8S 108(6) . 2_645
Cl15 C8S Cl15 134(5) . 2_645
C8S C8S Cl15 26(3) 2_645 2_645
Cl15 C8S Cl16 60(2) . .
C8S C8S Cl16 73(2) 2_645 .
Cl15 C8S Cl16 90.6(16) 2_645 .
Cl15 C8S Cl16 133(5) . 2_645
C8S C8S Cl16 71(3) 2_645 2_645
Cl15 C8S Cl16 56.2(14) 2_645 2_645
Cl16 C8S Cl16 144(2) . 2_645
C8S Cl15 C8S 46(5) . 2_645
C8S Cl15 Cl16 98(3) . .
C8S Cl15 Cl16 73.4(12) 2_645 .
C8S Cl15 Cl15 32(3) . 2_645
C8S Cl15 Cl15 14.1(15) 2_645 2_645
Cl16 Cl15 Cl15 80.7(10) . 2_645
C8S Cl15 Cl16 35(4) . 2_645
C8S Cl15 Cl16 50.6(9) 2_645 2_645
Cl16 Cl15 Cl16 122.6(8) . 2_645
Cl15 Cl15 Cl16 41.8(6) 2_645 2_645

loop_
_geom_bond_atom_site_label_1
_geom_bond_atom_site_label_2
_geom_bond_distance
_geom_bond_site_symmetry_2
Mo1 Mo2 2.1051(6) .
Mo1 O7 2.113(4) .
Mo1 N1 2.133(5) .
Mo1 N5 2.138(4) .
Mo1 N3 2.143(4) .
Mo2 N6 2.143(4) .
Mo2 N2 2.160(4) .
Mo2 N4 2.176(4) .
Mo2 S1 2.4694(14) .
S1 C4 1.704(6) .
O5 C54 1.377(7) .
O5 C57 1.423(8) .
O2 C24 1.370(8) .
O2 C27 1.422(9) .
O6 C64 1.375(7) .
O6 C67 1.420(8) .
O3 C34 1.374(7) .
O3 C37 1.420(8) .
O1 C14 1.383(7) .
O1 C17 1.403(8) .
O7 C4 1.267(7) .
O4 C44 1.374(8) .
O4 C47 1.398(9) .
N1 C1 1.316(8) .
N1 C11 1.417(7) .
N6 C3 1.317(7) .
N6 C61 1.418(7) .
N2 C1 1.323(7) .
N2 C21 1.424(7) .
N5 C3 1.325(7) .
N5 C51 1.416(7) .
N3 C2 1.341(7) .
N3 C31 1.412(7) .
N4 C2 1.325(7) .
N4 C41 1.418(7) .
C11 C16 1.381(8) .
C11 C12 1.401(9) .
C21 C26 1.384(9) .
C21 C22 1.384(8) .
C31 C32 1.376(8) .
C31 C36 1.391(8) .
C51 C56 1.384(8) .
C51 C52 1.409(8) .
C61 C62 1.388(8) .
C61 C66 1.390(8) .
C24 C25 1.382(9) .
C24 C23 1.389(10) .
C22 C23 1.390(10) .
C26 C25 1.389(9) .
C56 C55 1.392(8) .
C55 C54 1.379(8) .
C54 C53 1.397(8) .
C53 C52 1.381(8) .
C41 C42 1.382(8) .
C41 C46 1.396(8) .
C64 C63 1.385(8) .
C64 C65 1.393(8) .
C66 C65 1.392(8) .
C63 C62 1.376(8) .
C35 C34 1.380(8) .
C35 C36 1.381(8) .
C34 C33 1.386(8) .
C33 C32 1.381(8) .
C43 C42 1.380(8) .
C43 C44 1.388(9) .
C45 C46 1.381(9) .
C45 C44 1.383(9) .
C16 C15 1.388(8) .
C15 C14 1.369(9) .
C14 C13 1.391(9) .
C4 C5 1.480(8) .
C5 C6 1.372(9) .
C5 C7 1.388(9) .
C7 C6 1.387(9) 2_635
C12 C13 1.377(9) .
C6 C7 1.387(9) 2_635
Cl1 C1S 1.804(18) .
C1S Cl2 1.794(18) .
Cl3 C2S 1.56(6) .
C2S Cl4 1.63(7) .
Cl4 Cl4 2.29(4) 2
C3S Cl6 1.77(2) .
Cl7 C4S 1.751(19) .
C4S Cl8 1.747(19) .
Cl9 C5S 1.77(2) .
C5S Cl10 1.777(19) .
Cl11 C6S 1.63(5) .
Cl11 C6S 1.75(5) 2_645
Cl11 Cl11 2.22(2) 2_645
C6S Cl11 1.75(5) 2_645
Cl13 C7S 1.751(19) .
C7S Cl14 1.785(19) .
Cl16 Cl15 1.583(17) .
Cl16 C8S 1.809(19) .
Cl16 C8S 1.82(4) 2_645
Cl16 Cl15 2.34(2) 2_645
C8S Cl15 0.68(4) .
C8S C8S 1.11(8) 2_645
C8S Cl15 1.47(4) 2_645
C8S Cl16 1.82(4) 2_645
Cl15 C8S 1.47(4) 2_645
Cl15 Cl15 2.00(2) 2_645
Cl15 Cl16 2.34(2) 2_645
